data_4326555
loop_
_publ_author_name
'Christian Lorber'
'Laure Vendier'

_publ_contact_author
;
Christian Lorber
;
_publ_contact_author_address
;
Laboratoire de Chimie de Coordination
205 Route de Narbonne
31077 Toulouse Cedex 04
;
_publ_contact_author_email lorber@lcc-toulouse.fr
_publ_section_title
;
 Imido-Bridged Homo- and Heterobimetallic Complexes
;
_journal_name_full 'Inorganic Chemistry'
_journal_page_first 9927
_journal_page_last 9929
_journal_paper_doi 10.1021/ic201466f
_journal_volume 50
_journal_year 2011
_chemical_absolute_configuration unk
_chemical_compound_source 'synthesis as described'
_chemical_formula_moiety 'C30 H56 N6 V2'
_chemical_formula_sum 'C30 H56 N6 V2'
_chemical_formula_weight 602.69
_chemical_name_systematic
;
 ?
;
_space_group_IT_number 9
_symmetry_cell_setting monoclinic
_symmetry_Int_Tables_number 9
_symmetry_space_group_name_Hall 'C -2yc'
_symmetry_space_group_name_H-M 'C 1 c 1'
_atom_sites_solution_hydrogens geom
_atom_sites_solution_primary direct
_atom_sites_solution_secondary difmap
_cell_angle_alpha 90
_cell_angle_beta 108.537(10)
_cell_angle_gamma 90
_cell_formula_units_Z 4
_cell_length_a 17.1320(18)
_cell_length_b 14.8925(18)
_cell_length_c 13.5549(17)
_cell_measurement_reflns_used 4500
_cell_measurement_temperature 180(2)
_cell_measurement_theta_max 26.5
_cell_measurement_theta_min 2.3
_cell_measurement_wavelength 0.71073
_cell_volume 3278.9(7)
_computing_cell_refinement 'CrysAlisPro, Oxford Diffraction Ltd.'
_computing_data_collection 'CrysAlisPro, Oxford Diffraction Ltd.'
_computing_data_reduction 'CrysAlisPro, Oxford Diffraction Ltd.'
_computing_molecular_graphics 'Ortep-3 for Windows (Farrugia, 1997)'
_computing_publication_material 'WinGX publication routines (Farrugia, 1999)'
_computing_structure_refinement 'SHELXL-97 (Sheldrick, 2008)'
_computing_structure_solution 'SIR92 (Giacovazzo et al, 1993)'
_diffrn_ambient_temperature 180(2)
_diffrn_measured_fraction_theta_full 0.998
_diffrn_measured_fraction_theta_max 0.935
_diffrn_measurement_device_type 'Xcalibur, Sapphire1, long nozzle'
_diffrn_measurement_method '\w scans'
_diffrn_radiation_monochromator graphite
_diffrn_radiation_probe x-ray
_diffrn_radiation_type MoK\a
_diffrn_radiation_wavelength 0.71073
_diffrn_reflns_av_R_equivalents 0.0859
_diffrn_reflns_av_unetI/netI 0.2329
_diffrn_reflns_limit_h_max 20
_diffrn_reflns_limit_h_min -25
_diffrn_reflns_limit_k_max 22
_diffrn_reflns_limit_k_min -22
_diffrn_reflns_limit_l_max 20
_diffrn_reflns_limit_l_min -20
_diffrn_reflns_number 16430
_diffrn_reflns_theta_full 25
_diffrn_reflns_theta_max 32.24
_diffrn_reflns_theta_min 3.16
_diffrn_standards_decay_% 0
_diffrn_standards_interval_count 0
_diffrn_standards_interval_time 0
_diffrn_standards_number 0
_exptl_absorpt_coefficient_mu 0.597
_exptl_absorpt_correction_T_max 0.888
_exptl_absorpt_correction_T_min 0.621
_exptl_absorpt_correction_type refdelf
_exptl_absorpt_process_details
;
        (See: Walker, N. & Stuart, D. (1983) Acta Cryst. A39, 158-166)
;
_exptl_crystal_colour 'dark red'
_exptl_crystal_density_diffrn 1.221
_exptl_crystal_description block
_exptl_crystal_F_000 1296
_exptl_crystal_size_max 0.35
_exptl_crystal_size_mid 0.22
_exptl_crystal_size_min 0.08
_refine_diff_density_max 0.422
_refine_diff_density_min -0.507
_refine_diff_density_rms 0.075
_refine_ls_extinction_method none
_refine_ls_goodness_of_fit_ref 0.771
_refine_ls_hydrogen_treatment constr
_refine_ls_matrix_type full
_refine_ls_number_parameters 359
_refine_ls_number_reflns 7253
_refine_ls_number_restraints 376
_refine_ls_restrained_S_all 0.801
_refine_ls_R_factor_all 0.1461
_refine_ls_R_factor_gt 0.0576
_refine_ls_shift/su_max 0.002
_refine_ls_shift/su_mean 0
_refine_ls_structure_factor_coef Fsqd
_refine_ls_weighting_details 'calc w=1/[\s^2^(Fo^2^)+(0.0219P)^2^+0.0000P] where P=(Fo^2^+2Fc^2^)/3'
_refine_ls_weighting_scheme calc
_refine_ls_wR_factor_gt 0.078
_refine_ls_wR_factor_ref 0.0959
_reflns_number_gt 2799
_reflns_number_total 7253
_reflns_threshold_expression >2\s(I)
_cod_data_source_file ic201466f_si_001_3.cif
_cod_data_source_block 2
_cod_database_code 4326555

loop_
_symmetry_equiv_pos_as_xyz
'x, y, z'
'x, -y, z+1/2'
'x+1/2, y+1/2, z'
'x+1/2, -y+1/2, z+1/2'

loop_
_atom_site_label
_atom_site_type_symbol
_atom_site_fract_x
_atom_site_fract_y
_atom_site_fract_z
_atom_site_U_iso_or_equiv
_atom_site_adp_type
_atom_site_occupancy
_atom_site_symmetry_multiplicity
_atom_site_calc_flag
_atom_site_refinement_flags
_atom_site_disorder_assembly
_atom_site_disorder_group
C1 C 0.2140(8) 0.0148(2) 0.4001(10) 0.0167(7) Uani 1 1 d U . .
C2 C 0.1370(7) -0.0297(6) 0.3582(9) 0.0223(12) Uani 1 1 d U . .
C3 C 0.1421(7) -0.1306(6) 0.3637(9) 0.0294(15) Uani 1 1 d U . .
H3 H 0.0935 -0.1658 0.3382 0.035 Uiso 1 1 calc R . .
C4 C 0.2195(7) -0.1727(3) 0.4073(10) 0.0298(11) Uani 1 1 d U . .
H4 H 0.2232 -0.2364 0.4098 0.036 Uiso 1 1 calc R . .
C5 C 0.2880(7) -0.1226(6) 0.4451(9) 0.0275(14) Uani 1 1 d U . .
H5 H 0.3393 -0.1522 0.4747 0.033 Uiso 1 1 calc R . .
C6 C 0.2867(7) -0.0359(6) 0.4426(8) 0.0216(12) Uani 1 1 d U . .
C7 C 0.0546(6) 0.0162(7) 0.3161(9) 0.0287(15) Uani 1 1 d U . .
H7 H 0.0655 0.0811 0.3069 0.034 Uiso 1 1 calc R . .
C8 C 0.0052(7) -0.0206(9) 0.2086(10) 0.049(2) Uani 1 1 d U . .
H8A H 0.0397 -0.0199 0.1631 0.073 Uiso 1 1 calc R . .
H8B H -0.0435 0.017 0.1783 0.073 Uiso 1 1 calc R . .
H8C H -0.012 -0.0823 0.2157 0.073 Uiso 1 1 calc R . .
C9 C 0.0022(6) 0.0116(7) 0.3887(9) 0.042(2) Uani 1 1 d U . .
H9A H -0.0496 0.044 0.3572 0.064 Uiso 1 1 calc R . .
H9B H 0.0323 0.0393 0.4556 0.064 Uiso 1 1 calc R . .
H9C H -0.0097 -0.0512 0.3997 0.064 Uiso 1 1 calc R . .
C10 C 0.3680(7) 0.0136(8) 0.4833(9) 0.0322(16) Uani 1 1 d U . .
H10 H 0.3564 0.0786 0.4908 0.039 Uiso 1 1 calc R . .
C11 C 0.4259(7) -0.0211(9) 0.5890(10) 0.052(3) Uani 1 1 d U . .
H11A H 0.3969 -0.02 0.6407 0.078 Uiso 1 1 calc R . .
H11B H 0.4747 0.0175 0.6123 0.078 Uiso 1 1 calc R . .
H11C H 0.4429 -0.0828 0.5807 0.078 Uiso 1 1 calc R . .
C12 C 0.4115(6) 0.0042(8) 0.3991(9) 0.039(2) Uani 1 1 d U . .
H12A H 0.4146 -0.0594 0.3821 0.058 Uiso 1 1 calc R . .
H12B H 0.4673 0.029 0.4258 0.058 Uiso 1 1 calc R . .
H12C H 0.3802 0.037 0.3363 0.058 Uiso 1 1 calc R . .
C20 C 0.2125(9) 0.3942(2) 0.4008(12) 0.0230(7) Uani 1 1 d U . .
C21A C 0.1730(9) 0.4350(7) 0.2906(12) 0.0260(6) Uani 0.51 1 d PU A 1
H21A H 0.206 0.4166 0.2459 0.031 Uiso 0.51 1 calc PR A 1
H21B H 0.1171 0.4098 0.26 0.031 Uiso 0.51 1 calc PR A 1
C28A C 0.2966(8) 0.4371(7) 0.4384(12) 0.0260(6) Uani 0.51 1 d PU A 1
H28A H 0.3246 0.4156 0.51 0.031 Uiso 0.51 1 calc PR A 1
H28B H 0.3286 0.4149 0.3941 0.031 Uiso 0.51 1 calc PR A 1
C29A C 0.1580(8) 0.4327(8) 0.4643(11) 0.0260(6) Uani 0.51 1 d PU A 1
H29A H 0.1001 0.414 0.4315 0.031 Uiso 0.51 1 calc PR A 1
H29B H 0.1773 0.4084 0.536 0.031 Uiso 0.51 1 calc PR A 1
C21B C 0.1221(8) 0.4153(5) 0.3673(12) 0.0260(6) Uani 0.49 1 d PDU A 2
H21C H 0.0962 0.3934 0.4185 0.031 Uiso 0.49 1 calc PR A 2
H21D H 0.0928 0.3895 0.2981 0.031 Uiso 0.49 1 calc PR A 2
C28B C 0.2535(9) 0.4256(8) 0.3200(10) 0.0260(6) Uani 0.49 1 d PDU A 2
H28C H 0.2209 0.405 0.2495 0.031 Uiso 0.49 1 calc PR A 2
H28D H 0.3097 0.4004 0.3371 0.031 Uiso 0.49 1 calc PR A 2
C29B C 0.2628(9) 0.4207(6) 0.5133(13) 0.0260(6) Uani 0.49 1 d PDU A 2
H29C H 0.3211 0.4024 0.53 0.031 Uiso 0.49 1 calc PR A 2
H29D H 0.2396 0.3932 0.5643 0.031 Uiso 0.49 1 calc PR A 2
C22 C 0.1673(5) 0.5357(4) 0.2900(7) 0.0374(12) Uani 1 1 d U . .
H22 H 0.139 0.5578 0.2177 0.045 Uiso 1 1 calc R A 1
C23 C 0.1244(5) 0.5702(4) 0.3620(6) 0.0444(13) Uani 1 1 d DU A .
H23A H 0.1257 0.6366 0.3623 0.053 Uiso 1 1 calc R B 2
H23B H 0.0661 0.5509 0.3372 0.053 Uiso 1 1 calc R B 2
C24 C 0.1634(6) 0.5370(4) 0.4679(7) 0.0406(12) Uani 1 1 d U . .
H24 H 0.132 0.56 0.5135 0.049 Uiso 1 1 calc R A 1
C25 C 0.2507(5) 0.5668(4) 0.5114(6) 0.0425(13) Uani 1 1 d DU A .
H25A H 0.2755 0.5413 0.5819 0.051 Uiso 1 1 calc R C 2
H25B H 0.2528 0.6331 0.5173 0.051 Uiso 1 1 calc R C 2
C26 C 0.3005(5) 0.5354(4) 0.4395(6) 0.0337(11) Uani 1 1 d DU . .
H26 H 0.3587 0.5571 0.4656 0.04 Uiso 1 1 calc R A 1
C27 C 0.2583(5) 0.5632(4) 0.3250(7) 0.0404(13) Uani 1 1 d U A .
H27A H 0.2628 0.629 0.318 0.048 Uiso 1 1 calc R D 2
H27B H 0.2864 0.5338 0.2801 0.048 Uiso 1 1 calc R D 2
C41 C 0.0133(6) 0.2361(7) 0.3922(9) 0.037(2) Uani 1 1 d U . .
H41A H -0.034 0.2032 0.3997 0.055 Uiso 1 1 calc R . .
H41B H 0.0238 0.2166 0.3286 0.055 Uiso 1 1 calc R . .
H41C H 0.0015 0.3006 0.3882 0.055 Uiso 1 1 calc R . .
C42 C 0.0568(8) 0.2263(8) 0.5716(10) 0.047(2) Uani 1 1 d U . .
H42A H 0.0359 0.287 0.5753 0.071 Uiso 1 1 calc R . .
H42B H 0.1035 0.2144 0.6342 0.071 Uiso 1 1 calc R . .
H42C H 0.013 0.1825 0.5671 0.071 Uiso 1 1 calc R . .
C51 C 0.3640(8) 0.2405(8) 0.2257(10) 0.046(2) Uani 1 1 d U . .
H51A H 0.3781 0.3041 0.2238 0.07 Uiso 1 1 calc R . .
H51B H 0.3164 0.2262 0.1649 0.07 Uiso 1 1 calc R . .
H51C H 0.411 0.2035 0.2246 0.07 Uiso 1 1 calc R . .
C52 C 0.4126(6) 0.2377(7) 0.4172(9) 0.037(3) Uani 1 1 d U . .
H52A H 0.4514 0.1874 0.429 0.055 Uiso 1 1 calc R . .
H52B H 0.391 0.2423 0.4758 0.055 Uiso 1 1 calc R . .
H52C H 0.4409 0.2936 0.4112 0.055 Uiso 1 1 calc R . .
C61 C 0.0795(6) 0.2388(8) 0.1255(10) 0.041(2) Uani 1 1 d U . .
H61A H 0.0807 0.252 0.0552 0.062 Uiso 1 1 calc R . .
H61B H 0.0682 0.2941 0.1577 0.062 Uiso 1 1 calc R . .
H61C H 0.0362 0.1947 0.1217 0.062 Uiso 1 1 calc R . .
N1 N 0.2136(7) 0.11042(19) 0.3983(9) 0.0162(7) Uani 1 1 d U A .
N2 N 0.2120(7) 0.2947(2) 0.4045(10) 0.0185(7) Uani 1 1 d U A .
N4 N 0.0835(6) 0.2185(6) 0.4792(8) 0.0326(19) Uani 1 1 d U A .
N5 N 0.3439(5) 0.2222(5) 0.3202(7) 0.0221(17) Uani 1 1 d U . .
N6 N 0.1597(5) 0.2022(5) 0.1884(7) 0.0239(17) Uani 1 1 d U . .
V1 V 0.19083(6) 0.20406(10) 0.48120(6) 0.0172(3) Uani 1 1 d . . .
V2 V 0.23426(6) 0.20366(10) 0.32196(7) 0.0222(4) Uani 1 1 d . A .
C31B C 0.2433(7) 0.1158(7) 0.6548(8) 0.039(2) Uani 1 1 d DU . .
H31A H 0.29 0.0745 0.6669 0.058 Uiso 1 1 calc R A .
H31B H 0.1944 0.089 0.6049 0.058 Uiso 1 1 calc R . .
H31C H 0.2327 0.1271 0.7206 0.058 Uiso 1 1 calc R . .
N3 N 0.2630(6) 0.2020(5) 0.6124(7) 0.0300(19) Uani 1 1 d DU A .
C32A C 0.3515(16) 0.2240(18) 0.666(2) 0.041(3) Uani 0.48 1 d PU A 1
H32A H 0.3631 0.2204 0.7416 0.062 Uiso 0.48 1 calc PR A 1
H32B H 0.3631 0.2849 0.6472 0.062 Uiso 0.48 1 calc PR A 1
H32C H 0.3864 0.181 0.6448 0.062 Uiso 0.48 1 calc PR A 1
C32B C 0.3326(14) 0.2449(18) 0.672(2) 0.041(3) Uani 0.52 1 d PU A 2
H32D H 0.3281 0.258 0.7405 0.062 Uiso 0.52 1 calc PR A 2
H32E H 0.3391 0.3013 0.6377 0.062 Uiso 0.52 1 calc PR A 2
H32F H 0.3805 0.2064 0.6792 0.062 Uiso 0.52 1 calc PR A 2
C62 C 0.1787(8) 0.1169(7) 0.1502(9) 0.037(2) Uani 1 1 d U . .
H62A H 0.1316 0.0763 0.1383 0.056 Uiso 1 1 calc R . .
H62B H 0.227 0.0904 0.2017 0.056 Uiso 1 1 calc R . .
H62C H 0.1903 0.1263 0.0847 0.056 Uiso 1 1 calc R . .

loop_
_atom_site_aniso_label
_atom_site_aniso_U_11
_atom_site_aniso_U_22
_atom_site_aniso_U_33
_atom_site_aniso_U_23
_atom_site_aniso_U_13
_atom_site_aniso_U_12
C1 0.0263(15) 0.0130(15) 0.0163(17) 0.001(3) 0.0146(14) 0.002(3)
C2 0.030(2) 0.016(2) 0.026(3) -0.001(3) 0.015(2) -0.001(2)
C3 0.040(2) 0.018(2) 0.034(3) 0.002(3) 0.017(3) -0.005(3)
C4 0.047(3) 0.0178(18) 0.030(3) 0.003(3) 0.019(2) 0.008(3)
C5 0.038(2) 0.023(2) 0.028(3) 0.002(3) 0.019(3) 0.012(3)
C6 0.028(2) 0.019(2) 0.022(3) 0.004(3) 0.013(2) 0.009(2)
C7 0.026(3) 0.025(3) 0.037(3) 0.002(3) 0.014(3) -0.006(3)
C8 0.035(4) 0.055(6) 0.051(4) -0.002(5) 0.006(3) -0.018(5)
C9 0.037(4) 0.036(5) 0.068(5) 0.004(4) 0.036(4) -0.009(4)
C10 0.028(3) 0.030(3) 0.034(3) 0.004(3) 0.003(3) 0.009(3)
C11 0.045(5) 0.053(6) 0.045(4) 0.011(5) -0.004(4) 0.007(5)
C12 0.022(4) 0.039(5) 0.055(4) 0.006(4) 0.013(3) -0.001(3)
C20 0.0263(15) 0.0197(14) 0.0274(15) -0.0031(19) 0.0148(13) 0.0009(19)
C21A 0.0295(13) 0.0188(11) 0.0334(12) -0.0031(13) 0.0152(11) 0.0005(13)
C28A 0.0295(13) 0.0188(11) 0.0334(12) -0.0031(13) 0.0152(11) 0.0005(13)
C29A 0.0295(13) 0.0188(11) 0.0334(12) -0.0031(13) 0.0152(11) 0.0005(13)
C21B 0.0295(13) 0.0188(11) 0.0334(12) -0.0031(13) 0.0152(11) 0.0005(13)
C28B 0.0295(13) 0.0188(11) 0.0334(12) -0.0031(13) 0.0152(11) 0.0005(13)
C29B 0.0295(13) 0.0188(11) 0.0334(12) -0.0031(13) 0.0152(11) 0.0005(13)
C22 0.044(2) 0.024(2) 0.047(2) 0.005(2) 0.018(2) 0.000(2)
C23 0.043(3) 0.030(2) 0.064(3) -0.002(3) 0.022(2) 0.004(3)
C24 0.045(2) 0.031(2) 0.054(2) -0.010(2) 0.028(2) 0.004(2)
C25 0.051(3) 0.031(2) 0.050(3) -0.011(3) 0.022(2) -0.001(2)
C26 0.033(2) 0.022(2) 0.050(2) -0.002(2) 0.0185(19) -0.001(2)
C27 0.046(3) 0.032(2) 0.051(3) 0.008(3) 0.027(2) -0.001(2)
C41 0.026(5) 0.032(5) 0.053(5) -0.012(5) 0.013(4) 0.002(4)
C42 0.047(5) 0.053(5) 0.055(5) -0.011(5) 0.035(4) 0.010(4)
C51 0.039(5) 0.057(5) 0.050(5) -0.013(5) 0.024(4) -0.017(4)
C52 0.018(5) 0.032(5) 0.048(5) -0.013(4) -0.006(4) -0.004(4)
C61 0.024(4) 0.052(5) 0.038(5) 0.011(4) -0.005(4) 0.004(4)
N1 0.0155(14) 0.0145(14) 0.0178(18) -0.002(3) 0.0042(13) 0.003(3)
N2 0.0178(14) 0.0168(13) 0.0213(17) -0.004(3) 0.0069(12) 0.001(2)
N4 0.028(4) 0.041(4) 0.035(4) -0.009(4) 0.020(3) 0.003(4)
N5 0.015(4) 0.022(3) 0.029(4) -0.016(3) 0.006(3) -0.005(3)
N6 0.019(3) 0.023(3) 0.027(4) 0.009(3) 0.003(3) 0.003(3)
V1 0.0127(7) 0.0266(8) 0.0124(8) -0.0040(7) 0.0039(6) 0.0030(7)
V2 0.0246(9) 0.0122(7) 0.0271(10) -0.0044(7) 0.0043(8) -0.0001(8)
C31B 0.048(4) 0.052(4) 0.016(3) 0.017(3) 0.010(3) 0.016(3)
N3 0.036(4) 0.035(4) 0.015(4) 0.002(3) 0.002(3) 0.007(3)
C32A 0.043(5) 0.047(6) 0.022(4) -0.002(5) -0.006(5) 0.010(4)
C32B 0.043(5) 0.047(6) 0.022(4) -0.002(5) -0.006(5) 0.010(4)
C62 0.038(2) 0.038(2) 0.037(2) 0.0001(10) 0.0123(12) -0.0004(10)

loop_
_atom_type_symbol
_atom_type_description
_atom_type_scat_dispersion_real
_atom_type_scat_dispersion_imag
_atom_type_scat_source
C C 0.0033 0.0016 'International Tables Vol C Tables 4.2.6.8 and 6.1.1.4'
H H 0 0 'International Tables Vol C Tables 4.2.6.8 and 6.1.1.4'
N N 0.0061 0.0033 'International Tables Vol C Tables 4.2.6.8 and 6.1.1.4'
V V 0.3005 0.5294 'International Tables Vol C Tables 4.2.6.8 and 6.1.1.4'

loop_
_geom_angle_atom_site_label_1
_geom_angle_atom_site_label_2
_geom_angle_atom_site_label_3
_geom_angle
C6 C1 C2 119.9(3)
C6 C1 N1 122.7(10)
C2 C1 N1 117.4(9)
C1 C2 C3 114.5(8)
C1 C2 C7 125.3(8)
C3 C2 C7 120.2(9)
C4 C3 C2 119.6(9)
C4 C3 H3 120.2
C2 C3 H3 120.2
C5 C4 C3 120.0(4)
C5 C4 H4 120
C3 C4 H4 120
C6 C5 C4 122.6(10)
C6 C5 H5 118.7
C4 C5 H5 118.7
C5 C6 C1 123.4(9)
C5 C6 C10 118.1(10)
C1 C6 C10 118.5(8)
C2 C7 C9 114.0(9)
C2 C7 C8 111.4(9)
C9 C7 C8 109.6(8)
C2 C7 H7 107.1
C9 C7 H7 107.1
C8 C7 H7 107.1
C7 C8 H8A 109.5
C7 C8 H8B 109.5
H8A C8 H8B 109.5
C7 C8 H8C 109.5
H8A C8 H8C 109.5
H8B C8 H8C 109.5
C7 C9 H9A 109.5
C7 C9 H9B 109.5
H9A C9 H9B 109.5
C7 C9 H9C 109.5
H9A C9 H9C 109.5
H9B C9 H9C 109.5
C6 C10 C11 114.7(10)
C6 C10 C12 106.8(9)
C11 C10 C12 109.4(9)
C6 C10 H10 108.6
C11 C10 H10 108.6
C12 C10 H10 108.6
C10 C11 H11A 109.5
C10 C11 H11B 109.5
H11A C11 H11B 109.5
C10 C11 H11C 109.5
H11A C11 H11C 109.5
H11B C11 H11C 109.5
C10 C12 H12A 109.5
C10 C12 H12B 109.5
H12A C12 H12B 109.5
C10 C12 H12C 109.5
H12A C12 H12C 109.5
H12B C12 H12C 109.5
N2 C20 C21B 101.7(8)
N2 C20 C28A 115.3(10)
C21B C20 C28A 142.7(5)
N2 C20 C29B 103.2(10)
C21B C20 C29B 116.3(11)
C28A C20 C29B 52.1(9)
N2 C20 C28B 109.5(10)
C21B C20 C28B 112.3(12)
C28A C20 C28B 60.8(9)
C29B C20 C28B 112.6(10)
N2 C20 C21A 114.7(10)
C21B C20 C21A 62.4(10)
C28A C20 C21A 103.7(10)
C29B C20 C21A 141.7(5)
C28B C20 C21A 50.2(9)
N2 C20 C29A 109.7(10)
C21B C20 C29A 49.6(8)
C28A C20 C29A 109.3(10)
C29B C20 C29A 66.8(9)
C28B C20 C29A 139.7(6)
C21A C20 C29A 103.5(10)
C22 C21A C20 113.8(10)
C22 C21A H21A 108.8
C20 C21A H21A 108.8
C22 C21A H21B 108.8
C20 C21A H21B 108.8
H21A C21A H21B 107.7
C26 C28A C20 117.6(9)
C26 C28A H28A 107.9
C20 C28A H28A 107.9
C26 C28A H28B 107.9
C20 C28A H28B 107.9
H28A C28A H28B 107.2
C24 C29A C20 110.1(9)
C24 C29A H29A 109.7
C20 C29A H29A 109.7
C24 C29A H29B 109.7
C20 C29A H29B 109.7
H29A C29A H29B 108.2
C20 C21B C23 101.1(6)
C20 C21B H21C 111.6
C23 C21B H21C 111.6
C20 C21B H21D 111.6
C23 C21B H21D 111.6
H21C C21B H21D 109.4
C20 C28B C27 107.4(7)
C20 C28B H28C 110.2
C27 C28B H28C 110.2
C20 C28B H28D 110.2
C27 C28B H28D 110.2
H28C C28B H28D 108.5
C20 C29B C25 102.8(7)
C20 C29B H29C 111.2
C25 C29B H29C 111.2
C20 C29B H29D 111.2
C25 C29B H29D 111.2
H29C C29B H29D 109.1
C23 C22 C21A 112.7(8)
C23 C22 C27 111.7(7)
C21A C22 C27 101.9(8)
C23 C22 H22 110.1
C21A C22 H22 110.1
C27 C22 H22 110.1
C24 C23 C22 111.2(6)
C24 C23 C21B 68.8(5)
C22 C23 C21B 72.1(5)
C24 C23 H23A 109.4
C22 C23 H23A 109.4
C21B C23 H23A 178.1
C24 C23 H23B 109.4
C22 C23 H23B 109.4
C21B C23 H23B 72.3
H23A C23 H23B 108
C23 C24 C25 112.0(7)
C23 C24 C29A 107.6(8)
C25 C24 C29A 110.6(7)
C23 C24 H24 108.9
C25 C24 H24 108.9
C29A C24 H24 108.9
C24 C25 C26 110.1(6)
C24 C25 C29B 77.7(5)
C26 C25 C29B 68.9(5)
C24 C25 H25A 109.6
C26 C25 H25A 109.6
C29B C25 H25A 66.2
C24 C25 H25B 109.6
C26 C25 H25B 109.6
C29B C25 H25B 172.2
H25A C25 H25B 108.2
C28A C26 C27 104.6(8)
C28A C26 C25 105.9(8)
C27 C26 C25 111.9(6)
C28A C26 H26 111.4
C27 C26 H26 111.4
C25 C26 H26 111.4
C22 C27 C26 110.1(6)
C22 C27 C28B 72.4(5)
C26 C27 C28B 76.5(5)
C22 C27 H27A 109.6
C26 C27 H27A 109.6
C28B C27 H27A 171.7
C22 C27 H27B 109.6
C26 C27 H27B 109.6
C28B C27 H27B 63.9
H27A C27 H27B 108.1
N4 C41 H41A 109.5
N4 C41 H41B 109.5
H41A C41 H41B 109.5
N4 C41 H41C 109.5
H41A C41 H41C 109.5
H41B C41 H41C 109.5
N4 C42 H42A 109.5
N4 C42 H42B 109.5
H42A C42 H42B 109.5
N4 C42 H42C 109.5
H42A C42 H42C 109.5
H42B C42 H42C 109.5
N5 C51 H51A 109.5
N5 C51 H51B 109.5
H51A C51 H51B 109.5
N5 C51 H51C 109.5
H51A C51 H51C 109.5
H51B C51 H51C 109.5
N5 C52 H52A 109.5
N5 C52 H52B 109.5
H52A C52 H52B 109.5
N5 C52 H52C 109.5
H52A C52 H52C 109.5
H52B C52 H52C 109.5
N6 C61 H61A 109.5
N6 C61 H61B 109.5
H61A C61 H61B 109.5
N6 C61 H61C 109.5
H61A C61 H61C 109.5
H61B C61 H61C 109.5
C1 N1 V2 140.0(8)
C1 N1 V1 136.2(8)
V2 N1 V1 83.75(12)
C20 N2 V1 140.3(10)
C20 N2 V2 134.3(10)
V1 N2 V2 85.39(13)
C41 N4 C42 106.5(9)
C41 N4 V1 127.8(8)
C42 N4 V1 125.2(8)
C51 N5 C52 114.2(9)
C51 N5 V2 123.3(7)
C52 N5 V2 121.3(7)
C62 N6 C61 113.1(9)
C62 N6 V2 101.3(6)
C61 N6 V2 142.0(8)
N2 V1 N3 112.2(5)
N2 V1 N4 106.6(5)
N3 V1 N4 112.4(4)
N2 V1 N1 95.2(4)
N3 V1 N1 111.2(4)
N4 V1 N1 117.8(4)
N2 V1 V2 48.4(3)
N3 V1 V2 123.4(3)
N4 V1 V2 123.9(3)
N1 V1 V2 46.9(3)
N1 V2 N6 110.2(4)
N1 V2 N2 95.6(4)
N6 V2 N2 112.6(5)
N1 V2 N5 119.0(4)
N6 V2 N5 111.4(4)
N2 V2 N5 106.9(4)
N1 V2 V1 49.4(3)
N6 V2 V1 122.8(3)
N2 V2 V1 46.2(3)
N5 V2 V1 125.2(3)
N3 C31B H31A 109.5
N3 C31B H31B 109.5
H31A C31B H31B 109.5
N3 C31B H31C 109.5
H31A C31B H31C 109.5
H31B C31B H31C 109.5
C32B N3 C31B 116.1(15)
C32B N3 C32A 18.3(16)
C31B N3 C32A 108.6(13)
C32B N3 V1 139.7(15)
C31B N3 V1 103.1(6)
C32A N3 V1 137.9(14)
N3 C32A H32A 109.5
N3 C32A H32B 109.5
N3 C32A H32C 109.5
N3 C32B H32D 109.5
N3 C32B H32E 109.5
H32D C32B H32E 109.5
N3 C32B H32F 109.5
H32D C32B H32F 109.5
H32E C32B H32F 109.5
N6 C62 H62A 109.5
N6 C62 H62B 109.5
H62A C62 H62B 109.5
N6 C62 H62C 109.5
H62A C62 H62C 109.5
H62B C62 H62C 109.5

loop_
_geom_bond_atom_site_label_1
_geom_bond_atom_site_label_2
_geom_bond_distance
C1 C6 1.413(14)
C1 C2 1.423(15)
C1 N1 1.424(4)
C2 C3 1.506(12)
C2 C7 1.508(14)
C3 C4 1.416(13)
C3 H3 0.95
C4 C5 1.346(13)
C4 H4 0.95
C5 C6 1.292(12)
C5 H5 0.95
C6 C10 1.516(15)
C7 C9 1.529(13)
C7 C8 1.535(15)
C7 H7 1
C8 H8A 0.98
C8 H8B 0.98
C8 H8C 0.98
C9 H9A 0.98
C9 H9B 0.98
C9 H9C 0.98
C10 C11 1.549(14)
C10 C12 1.556(14)
C10 H10 1
C11 H11A 0.98
C11 H11B 0.98
C11 H11C 0.98
C12 H12A 0.98
C12 H12B 0.98
C12 H12C 0.98
C20 N2 1.484(4)
C20 C21B 1.502(18)
C20 C28A 1.509(18)
C20 C29B 1.55(2)
C20 C28B 1.55(2)
C20 C21A 1.55(2)
C20 C29A 1.566(18)
C21A C22 1.503(12)
C21A H21A 0.99
C21A H21B 0.99
C28A C26 1.465(11)
C28A H28A 0.99
C28A H28B 0.99
C29A C24 1.555(13)
C29A H29A 0.99
C29A H29B 0.99
C21B C23 2.308(8)
C21B H21C 0.99
C21B H21D 0.99
C28B C27 2.051(13)
C28B H28C 0.99
C28B H28D 0.99
C29B C25 2.185(9)
C29B H29C 0.99
C29B H29D 0.99
C22 C23 1.487(12)
C22 C27 1.535(11)
C22 H22 1
C23 C24 1.463(12)
C23 H23A 0.99
C23 H23B 0.99
C24 C25 1.490(11)
C24 H24 1
C25 C26 1.558(11)
C25 H25A 0.99
C25 H25B 0.99
C26 C27 1.545(11)
C26 H26 1
C27 H27A 0.99
C27 H27B 0.99
C41 N4 1.416(13)
C41 H41A 0.98
C41 H41B 0.98
C41 H41C 0.98
C42 N4 1.468(13)
C42 H42A 0.98
C42 H42B 0.98
C42 H42C 0.98
C51 N5 1.454(13)
C51 H51A 0.98
C51 H51B 0.98
C51 H51C 0.98
C52 N5 1.478(13)
C52 H52A 0.98
C52 H52B 0.98
C52 H52C 0.98
C61 N6 1.472(12)
C61 H61A 0.98
C61 H61B 0.98
C61 H61C 0.98
N1 V2 1.832(8)
N1 V1 1.907(8)
N2 V1 1.809(9)
N2 V2 1.872(9)
N4 V1 1.843(9)
N5 V2 1.906(9)
N6 C62 1.447(9)
N6 V2 1.854(9)
V1 N3 1.815(10)
V1 V2 2.4967(9)
C31B N3 1.488(8)
C31B H31A 0.98
C31B H31B 0.98
C31B H31C 0.98
N3 C32B 1.37(3)
N3 C32A 1.50(3)
C32A H32A 0.98
C32A H32B 0.98
C32A H32C 0.98
C32B H32D 0.98
C32B H32E 0.98
C32B H32F 0.98
C62 H62A 0.98
C62 H62B 0.98
C62 H62C 0.98
